data_2215296
loop_
_publ_author_name
'Choi, Hong Dae'
'Seo, Pil Ja'
'Son, Byeng Wha'
'Lee, Uk'

_publ_section_title
;
 5-Iodo-2-methyl-3-phenylsulfinyl-1-benzofuran
;
_journal_coeditor_code WN2192
_journal_issue 9
_journal_name_full 'Acta Crystallographica Section E'
_journal_page_first o3851
_journal_page_last o3851
_journal_paper_doi 10.1107/S1600536807040482
_journal_volume 63
_journal_year 2007
_chemical_formula_iupac 'C15 H11 I1 O2 S1'
_chemical_formula_moiety 'C15 H11 I1 O2 S1'
_chemical_formula_sum 'C15 H11 I O2 S'
_chemical_formula_weight 382.20
_chemical_name_systematic
;
5-Iodo-2-methyl-3-phenylsulfinyl-1-benzofuran
;
_space_group_IT_number 14
_symmetry_cell_setting monoclinic
_symmetry_space_group_name_Hall '-P 2ybc'
_symmetry_space_group_name_H-M 'P 1 21/c 1'
_atom_sites_solution_hydrogens geom
_atom_sites_solution_primary direct
_atom_sites_solution_secondary difmap
_cell_angle_alpha 90.00
_cell_angle_beta 106.0040(10)
_cell_angle_gamma 90.00
_cell_formula_units_Z 4
_cell_length_a 12.9995(6)
_cell_length_b 11.5063(5)
_cell_length_c 9.7556(4)
_cell_measurement_reflns_used 6974
_cell_measurement_temperature 173(2)
_cell_measurement_theta_max 28.27
_cell_measurement_theta_min 2.17
_cell_volume 1402.65(11)
_computing_cell_refinement 'SAINT (Bruker, 1997)'
_computing_data_collection 'SMART (Bruker, 1997)'
_computing_data_reduction SAINT
_computing_molecular_graphics
;
ORTEP-3 (Farrugia, 1997) and DIAMOND (Brandenburg, 1998)
;
_computing_publication_material SHELXL97
_computing_structure_refinement 'SHELXL97 (Sheldrick, 1997)'
_computing_structure_solution 'SHELXS97 (Sheldrick, 1997)'
_diffrn_ambient_temperature 173(2)
_diffrn_detector_area_resol_mean 10.0
_diffrn_measured_fraction_theta_full 0.994
_diffrn_measured_fraction_theta_max 0.994
_diffrn_measurement_device_type 'Bruker SMART CCD area-detector'
_diffrn_measurement_method '\f and \w'
_diffrn_radiation_monochromator graphite
_diffrn_radiation_source 'fine-focus sealed tube'
_diffrn_radiation_type MoK\a
_diffrn_radiation_wavelength 0.71073
_diffrn_reflns_av_R_equivalents 0.0171
_diffrn_reflns_av_sigmaI/netI 0.0184
_diffrn_reflns_limit_h_max 16
_diffrn_reflns_limit_h_min -14
_diffrn_reflns_limit_k_max 9
_diffrn_reflns_limit_k_min -14
_diffrn_reflns_limit_l_max 12
_diffrn_reflns_limit_l_min -12
_diffrn_reflns_number 8261
_diffrn_reflns_theta_full 26.99
_diffrn_reflns_theta_max 26.99
_diffrn_reflns_theta_min 2.41
_diffrn_standards_number 0
_exptl_absorpt_coefficient_mu 2.426
_exptl_absorpt_correction_T_max 0.613
_exptl_absorpt_correction_T_min 0.248
_exptl_absorpt_correction_type multi-scan
_exptl_absorpt_process_details '(SADABS; Sheldrick, 1999)'
_exptl_crystal_colour colourless
_exptl_crystal_density_diffrn 1.810
_exptl_crystal_density_method 'not measured'
_exptl_crystal_description block
_exptl_crystal_F_000 744
_exptl_crystal_size_max 0.60
_exptl_crystal_size_mid 0.60
_exptl_crystal_size_min 0.20
_refine_diff_density_max 0.917
_refine_diff_density_min -1.042
_refine_ls_extinction_method none
_refine_ls_goodness_of_fit_ref 1.051
_refine_ls_hydrogen_treatment constr
_refine_ls_matrix_type full
_refine_ls_number_parameters 173
_refine_ls_number_reflns 3049
_refine_ls_number_restraints 0
_refine_ls_restrained_S_all 1.051
_refine_ls_R_factor_all 0.0267
_refine_ls_R_factor_gt 0.0250
_refine_ls_shift/su_max 0.000
_refine_ls_shift/su_mean 0.000
_refine_ls_structure_factor_coef Fsqd
_refine_ls_weighting_details 'calc w = 1/[\s^2^(Fo^2^)+(0.0335P)^2^+1.54P] where P=(Fo^2^+2Fc^2^)/3'
_refine_ls_weighting_scheme calc
_refine_ls_wR_factor_gt 0.0650
_refine_ls_wR_factor_ref 0.0664
_reflns_number_gt 2850
_reflns_number_total 3049
_reflns_threshold_expression I>2\s(I)
_cod_data_source_file wn2192.cif
_cod_data_source_block I
_cod_original_sg_symbol_H-M 'P 21/c'
_cod_database_code 2215296
_cod_database_fobs_code 2215296

loop_
_symmetry_equiv_pos_as_xyz
'x, y, z'
'-x, y+1/2, -z+1/2'
'-x, -y, -z'
'x, -y-1/2, z-1/2'

loop_
_atom_site_type_symbol
_atom_site_label
_atom_site_fract_x
_atom_site_fract_y
_atom_site_fract_z
_atom_site_U_iso_or_equiv
_atom_site_adp_type
_atom_site_calc_flag
_atom_site_refinement_flags
_atom_site_occupancy
I I 0.778381(14) 0.338404(14) 0.039433(19) 0.03671(8) Uani d . 1
S S 0.70023(5) -0.16978(5) -0.27520(6) 0.02966(14) Uani d . 1
O O1 0.93626(15) -0.17067(14) 0.07595(18) 0.0302(4) Uani d . 1
O O2 0.71346(16) -0.09253(17) -0.39233(18) 0.0388(4) Uani d . 1
C C1 0.79820(19) -0.1358(2) -0.1165(2) 0.0263(4) Uani d . 1
C C2 0.82329(18) -0.0273(2) -0.0382(2) 0.0243(4) Uani d . 1
C C3 0.78457(18) 0.0870(2) -0.0546(2) 0.0262(4) Uani d . 1
H H3 0.7272 0.1094 -0.1338 0.031 Uiso calc R 1
C C4 0.8340(2) 0.16585(19) 0.0503(3) 0.0279(5) Uani d . 1
C C5 0.9196(2) 0.1361(2) 0.1672(3) 0.0309(5) Uani d . 1
H H5 0.9504 0.1933 0.2366 0.037 Uiso calc R 1
C C6 0.9596(2) 0.0242(2) 0.1824(2) 0.0314(5) Uani d . 1
H H6 1.0187 0.0027 0.2598 0.038 Uiso calc R 1
C C7 0.90908(18) -0.0551(2) 0.0789(2) 0.0262(4) Uani d . 1
C C8 0.86830(19) -0.2171(2) -0.0443(2) 0.0286(5) Uani d . 1
C C9 0.8844(2) -0.3418(2) -0.0694(3) 0.0359(6) Uani d . 1
H H9A 0.8368 -0.3649 -0.1619 0.054 Uiso calc R 1
H H9B 0.8680 -0.3881 0.0063 0.054 Uiso calc R 1
H H9C 0.9589 -0.3549 -0.0690 0.054 Uiso calc R 1
C C10 0.58474(19) -0.1178(2) -0.2266(2) 0.0292(5) Uani d . 1
C C11 0.5264(2) -0.0268(2) -0.3007(3) 0.0360(5) Uani d . 1
H H11 0.5499 0.0125 -0.3723 0.043 Uiso calc R 1
C C12 0.4327(2) 0.0070(3) -0.2695(3) 0.0465(7) Uani d . 1
H H12 0.3916 0.0696 -0.3203 0.056 Uiso calc R 1
C C13 0.3993(2) -0.0497(3) -0.1655(3) 0.0503(8) Uani d . 1
H H13 0.3352 -0.0263 -0.1447 0.060 Uiso calc R 1
C C14 0.4586(3) -0.1408(3) -0.0911(3) 0.0489(8) Uani d . 1
H H14 0.4354 -0.1791 -0.0187 0.059 Uiso calc R 1
C C15 0.5521(2) -0.1769(3) -0.1217(3) 0.0396(6) Uani d . 1
H H15 0.5926 -0.2403 -0.0721 0.047 Uiso calc R 1

loop_
_atom_site_aniso_label
_atom_site_aniso_U_11
_atom_site_aniso_U_22
_atom_site_aniso_U_33
_atom_site_aniso_U_12
_atom_site_aniso_U_13
_atom_site_aniso_U_23
I 0.03934(12) 0.02297(10) 0.04727(12) -0.00219(6) 0.01102(8) -0.00116(6)
S 0.0380(3) 0.0268(3) 0.0238(3) -0.0043(2) 0.0080(2) -0.0041(2)
O1 0.0321(9) 0.0279(9) 0.0298(8) 0.0025(7) 0.0072(7) 0.0032(6)
O2 0.0492(11) 0.0429(11) 0.0277(8) -0.0024(9) 0.0163(8) 0.0026(8)
C1 0.0299(11) 0.0250(11) 0.0253(10) -0.0027(9) 0.0099(9) -0.0023(9)
C2 0.0258(10) 0.0258(11) 0.0227(9) -0.0027(9) 0.0090(8) -0.0007(8)
C3 0.0261(11) 0.0275(11) 0.0250(10) -0.0010(9) 0.0069(8) 0.0012(9)
C4 0.0318(12) 0.0231(11) 0.0302(11) -0.0041(9) 0.0107(10) 0.0005(8)
C5 0.0345(13) 0.0308(12) 0.0259(11) -0.0089(10) 0.0059(9) -0.0023(9)
C6 0.0310(12) 0.0353(13) 0.0249(10) -0.0054(10) 0.0025(9) 0.0039(9)
C7 0.0283(11) 0.0257(11) 0.0256(10) -0.0004(9) 0.0089(9) 0.0035(9)
C8 0.0317(12) 0.0284(12) 0.0290(11) -0.0007(9) 0.0138(9) -0.0002(9)
C9 0.0434(15) 0.0257(13) 0.0431(14) 0.0032(10) 0.0191(12) 0.0007(10)
C10 0.0310(12) 0.0309(12) 0.0238(10) -0.0103(10) 0.0043(9) -0.0044(9)
C11 0.0342(13) 0.0384(14) 0.0336(12) -0.0061(11) 0.0063(10) 0.0036(11)
C12 0.0328(13) 0.0528(18) 0.0498(16) 0.0000(12) 0.0046(12) 0.0023(14)
C13 0.0306(13) 0.073(2) 0.0468(16) -0.0076(14) 0.0098(12) -0.0052(15)
C14 0.0415(16) 0.071(2) 0.0369(14) -0.0201(15) 0.0145(12) -0.0015(14)
C15 0.0423(15) 0.0454(16) 0.0290(12) -0.0119(12) 0.0066(11) 0.0045(11)

loop_
_atom_type_symbol
_atom_type_description
_atom_type_scat_dispersion_real
_atom_type_scat_dispersion_imag
_atom_type_scat_source
C C 0.0033 0.0016 'International Tables Vol C Tables 4.2.6.8 and 6.1.1.4'
H H 0.0000 0.0000 'International Tables Vol C Tables 4.2.6.8 and 6.1.1.4'
O O 0.0106 0.0060 'International Tables Vol C Tables 4.2.6.8 and 6.1.1.4'
S S 0.1246 0.1234 'International Tables Vol C Tables 4.2.6.8 and 6.1.1.4'
I I -0.4742 1.8119 'International Tables Vol C Tables 4.2.6.8 and 6.1.1.4'

loop_
_geom_angle_atom_site_label_1
_geom_angle_atom_site_label_2
_geom_angle_atom_site_label_3
_geom_angle_site_symmetry_3
_geom_angle
C4 I O2 4_566 165.55(7)
O2 S C1 . 109.50(10)
O2 S C10 . 106.50(10)
C1 S C10 . 98.60(10)
C8 O1 C7 . 106.6(2)
C8 C1 C2 . 107.3(2)
C8 C1 S . 121.5(2)
C2 C1 S . 131.2(2)
C7 C2 C3 . 119.3(2)
C7 C2 C1 . 104.3(2)
C3 C2 C1 . 136.5(2)
C4 C3 C2 . 116.8(2)
C4 C3 H3 . 121.6
C2 C3 H3 . 121.6
C3 C4 C5 . 123.0(2)
C3 C4 I . 119.8(2)
C5 C4 I . 117.20(17)
C6 C5 C4 . 120.5(2)
C6 C5 H5 . 119.8
C4 C5 H5 . 119.8
C5 C6 C7 . 116.6(2)
C5 C6 H6 . 121.7
C7 C6 H6 . 121.7
O1 C7 C6 . 125.3(2)
O1 C7 C2 . 110.8(2)
C6 C7 C2 . 123.8(2)
C1 C8 O1 . 110.9(2)
C1 C8 C9 . 133.4(2)
O1 C8 C9 . 115.7(2)
C8 C9 H9A . 109.5
C8 C9 H9B . 109.5
H9A C9 H9B . 109.5
C8 C9 H9C . 109.5
H9A C9 H9C . 109.5
H9B C9 H9C . 109.5
C11 C10 C15 . 121.6(3)
C11 C10 S . 119.6(2)
C15 C10 S . 118.6(2)
C10 C11 C12 . 119.2(3)
C10 C11 H11 . 120.4
C12 C11 H11 . 120.4
C13 C12 C11 . 120.2(3)
C13 C12 H12 . 119.9
C11 C12 H12 . 119.9
C12 C13 C14 . 120.3(3)
C12 C13 H13 . 119.9
C14 C13 H13 . 119.9
C13 C14 C15 . 120.4(3)
C13 C14 H14 . 119.8
C15 C14 H14 . 119.8
C10 C15 C14 . 118.3(3)
C10 C15 H15 . 120.9
C14 C15 H15 . 120.9

loop_
_geom_bond_atom_site_label_1
_geom_bond_atom_site_label_2
_geom_bond_site_symmetry_2
_geom_bond_distance
I C4 . 2.106(2)
I O2 4_566 3.165(2)
S O2 . 1.495(2)
S C1 . 1.756(2)
S C10 . 1.797(3)
O1 C8 . 1.368(3)
O1 C7 . 1.378(3)
C1 C8 . 1.360(3)
C1 C2 . 1.452(3)
C2 C7 . 1.396(3)
C2 C3 . 1.402(3)
C3 C4 . 1.386(3)
C3 H3 . 0.9500
C4 C5 . 1.398(4)
C5 C6 . 1.381(4)
C5 H5 . 0.9500
C6 C7 . 1.385(3)
C6 H6 . 0.9500
C8 C9 . 1.479(3)
C9 H9A . 0.9800
C9 H9B . 0.9800
C9 H9C . 0.9800
C10 C11 . 1.375(4)
C10 C15 . 1.389(3)
C11 C12 . 1.390(4)
C11 H11 . 0.9500
C12 C13 . 1.374(4)
C12 H12 . 0.9500
C13 C14 . 1.382(5)
C13 H13 . 0.9500
C14 C15 . 1.393(5)
C14 H14 . 0.9500
C15 H15 . 0.9500

loop_
_geom_hbond_atom_site_label_D
_geom_hbond_atom_site_label_H
_geom_hbond_atom_site_label_A
_geom_hbond_site_symmetry_A
_geom_hbond_distance_DH
_geom_hbond_distance_HA
_geom_hbond_distance_DA
_geom_hbond_angle_DHA
C9 H9B O2 4_556 0.98 2.48 3.257(3) 135.8

loop_
_geom_torsion_atom_site_label_1
_geom_torsion_atom_site_label_2
_geom_torsion_atom_site_label_3
_geom_torsion_atom_site_label_4
_geom_torsion_site_symmetry_1
_geom_torsion
O2 S C1 C8 . -122.3(2)
C10 S C1 C8 . 126.7(2)
O2 S C1 C2 . 57.2(2)
C10 S C1 C2 . -53.8(2)
C8 C1 C2 C7 . -0.4(2)
S C1 C2 C7 . -179.97(18)
C8 C1 C2 C3 . 178.8(2)
S C1 C2 C3 . -0.8(4)
C7 C2 C3 C4 . -1.1(3)
C1 C2 C3 C4 . 179.8(2)
C2 C3 C4 C5 . 0.9(3)
C2 C3 C4 I . -177.91(15)
O2 I C4 C3 4_566 147.5(2)
O2 I C4 C5 4_566 -31.4(4)
C3 C4 C5 C6 . 0.4(4)
I C4 C5 C6 . 179.26(18)
C4 C5 C6 C7 . -1.4(3)
C8 O1 C7 C6 . -178.9(2)
C8 O1 C7 C2 . 0.6(2)
C5 C6 C7 O1 . -179.3(2)
C5 C6 C7 C2 . 1.2(3)
C3 C2 C7 O1 . -179.44(19)
C1 C2 C7 O1 . -0.1(2)
C3 C2 C7 C6 . 0.1(3)
C1 C2 C7 C6 . 179.4(2)
C2 C1 C8 O1 . 0.8(3)
S C1 C8 O1 . -179.60(16)
C2 C1 C8 C9 . -179.6(2)
S C1 C8 C9 . 0.0(4)
C7 O1 C8 C1 . -0.9(2)
C7 O1 C8 C9 . 179.4(2)
O2 S C10 C11 . 3.0(2)
C1 S C10 C11 . 116.3(2)
O2 S C10 C15 . 178.09(19)
C1 S C10 C15 . -68.6(2)
C15 C10 C11 C12 . 0.2(4)
S C10 C11 C12 . 175.1(2)
C10 C11 C12 C13 . 0.2(4)
C11 C12 C13 C14 . 0.0(5)
C12 C13 C14 C15 . -0.7(5)
C11 C10 C15 C14 . -0.8(4)
S C10 C15 C14 . -175.9(2)
C13 C14 C15 C10 . 1.1(4)
